data_2106458
loop_
_publ_author_name
'Vilminot, S.'
'Granier, W.'
'le Cot, L.'

_publ_section_title
;
 Environnement de l'etain(II) dans les fluorohalogenures: etude de Sn3 Br
 F5
;
_journal_name_full 'Acta Crystallographica B (24,1968-38,1982)'
_journal_page_first 35
_journal_page_last 37
_journal_volume 34
_journal_year 1978
_chemical_formula_sum 'Br F5 Sn3'
_chemical_name_systematic 'Sn3 Br F5'
_space_group_IT_number 14
_symmetry_space_group_name_Hall '-P 2yn'
_symmetry_space_group_name_H-M 'P 1 21/n 1'
_cell_angle_alpha 90
_cell_angle_beta 90.36
_cell_angle_gamma 90
_cell_formula_units_Z 4
_cell_length_a 4.295
_cell_length_b 12.639
_cell_length_c 12.784
_cell_volume 693.959
_citation_journal_id_ASTM ACBCAR
_cod_data_source_file Vilminot_ACBCAR_1978_815.cif
_cod_data_source_block Br1F5Sn3
_cod_original_cell_volume 693.9595
_cod_original_sg_symbol_Hall '-P 2ybc (x-z,y,z)'
_cod_original_formula_sum 'Br1 F5 Sn3'
_cod_database_code 2106458

loop_
_symmetry_equiv_pos_as_xyz
x,y,z
-x+1/2,y+1/2,-z+1/2
-x,-y,-z
x-1/2,-y-1/2,z-1/2

loop_
_atom_site_label
_atom_site_type_symbol
_atom_site_fract_x
_atom_site_fract_y
_atom_site_fract_z
_atom_site_occupancy
_atom_site_U_iso_or_equiv
F4 F-1 0.48 0.3408 0.3422 1 0.0
F5 F-1 -0.023 0.3934 0.2286 1 0.0
Br1 Br-1 -0.0117 0.1182 0.1205 1 0.0
F3 F-1 0.413 0.1203 0.5121 1 0.0
F1 F-1 0.002 0.0086 0.3791 1 0.0
Sn2 Sn+2 0.5738 0.3401 0.1273 1 0.0
Sn3 Sn+2 0.9298 0.3957 0.3975 1 0.0
F2 F-1 -0.018 0.2201 0.3946 1 0.0
Sn1 Sn+2 0.372 0.1126 0.3453 1 0.0
